data_7038563
loop_
_publ_author_name
'M\"akel\"a, T'
'Rissanen, K.'

_publ_section_title
;
 Ion pair complexes and anion binding in the solution of a ditopic
 receptor.
;
_journal_issue 15
_journal_name_full 'Dalton transactions (Cambridge, England : 2003)'
_journal_page_first 6481
_journal_page_last 6490
_journal_paper_doi 10.1039/c6dt00414h
_journal_volume 45
_journal_year 2016
_chemical_formula_moiety 'C28 H30 N6 O11, C2 H6 O S'
_chemical_formula_sum 'C30 H36 N6 O12 S'
_chemical_formula_weight 704.71
_chemical_name_systematic
;
 ?
;
_space_group_crystal_system triclinic
_space_group_IT_number 2
_space_group_name_Hall '-P 1'
_space_group_name_H-M_alt 'P -1'
_symmetry_space_group_name_Hall '-P 1'
_symmetry_space_group_name_H-M 'P -1'
_atom_sites_solution_hydrogens geom
_atom_sites_solution_primary direct
_audit_creation_date 2015-06-25
_audit_creation_method
;
Olex2 1.2
(compiled 2015.01.26 svn.r3150 for OlexSys, GUI svn.r4998)
;
_audit_update_record
;
2015-09-17 deposited with the CCDC.
2016-02-24 downloaded from the CCDC.
;
_cell_angle_alpha 86.562(3)
_cell_angle_beta 89.252(3)
_cell_angle_gamma 80.827(3)
_cell_formula_units_Z 2
_cell_length_a 8.8481(3)
_cell_length_b 10.1334(4)
_cell_length_c 18.5466(6)
_cell_measurement_reflns_used 5701
_cell_measurement_temperature 134.41(10)
_cell_measurement_theta_max 74.2980
_cell_measurement_theta_min 4.4140
_cell_volume 1638.68(10)
_computing_cell_refinement
;
CrysAlisPro, Agilent Technologies,
Version 1.171.37.31 (release 14-01-2014 CrysAlis171 .NET)
(compiled Jan 14 2014,18:38:05)
;
_computing_data_collection
;
CrysAlisPro, Agilent Technologies,
Version 1.171.37.31 (release 14-01-2014 CrysAlis171 .NET)
(compiled Jan 14 2014,18:38:05)
;
_computing_data_reduction
;
CrysAlisPro, Agilent Technologies,
Version 1.171.37.31 (release 14-01-2014 CrysAlis171 .NET)
(compiled Jan 14 2014,18:38:05)
;
_computing_molecular_graphics 'Olex2 (Dolomanov et al., 2009)'
_computing_publication_material 'Olex2 (Dolomanov et al., 2009)'
_computing_structure_refinement 'ShelXL (Sheldrick, 2008)'
_computing_structure_solution 'ShelXS (Sheldrick, 2008)'
_diffrn_ambient_environment N~2~
_diffrn_ambient_temperature 134.41(10)
_diffrn_detector 'CCD plate'
_diffrn_detector_area_resol_mean 5.1977
_diffrn_detector_type Atlas
_diffrn_measured_fraction_theta_full 0.986
_diffrn_measured_fraction_theta_max 0.986
_diffrn_measurement_details
;
  1 omega  -49.00   32.00   1.0000    1.5000
omega____ theta____ kappa____ phi______ frames
    -      -41.6513   37.0000    0.0000 81

  2 omega    1.00   81.00   1.0000    1.5000
omega____ theta____ kappa____ phi______ frames
    -       41.6513  -99.0000   90.0000 80

  3 omega   38.00  121.00   1.0000    6.0000
omega____ theta____ kappa____ phi______ frames
    -      107.2851 -125.0000   30.0000 83

  4 omega   59.00   99.00   1.0000    6.0000
omega____ theta____ kappa____ phi______ frames
    -      107.2851  -45.0000  150.0000 40

  5 omega   31.00  126.00   1.0000    6.0000
omega____ theta____ kappa____ phi______ frames
    -      107.2851  -77.0000   30.0000 95

  6 omega   81.00  178.00   1.0000    6.0000
omega____ theta____ kappa____ phi______ frames
    -      107.2851   45.0000 -150.0000 97

  7 omega   94.00  178.00   1.0000    6.0000
omega____ theta____ kappa____ phi______ frames
    -      107.2851  125.0000   30.0000 84

  8 omega   81.00  174.00   1.0000    6.0000
omega____ theta____ kappa____ phi______ frames
    -      107.2851   61.0000  150.0000 93

  9 omega   76.00  178.00   1.0000    6.0000
omega____ theta____ kappa____ phi______ frames
    -      107.2851   77.0000   90.0000 102

 10 omega   31.00  107.00   1.0000    6.0000
omega____ theta____ kappa____ phi______ frames
    -      107.2851  -94.0000 -180.0000 76

 11 omega -114.00  -14.00   1.0000    1.5000
omega____ theta____ kappa____ phi______ frames
    -      -41.6513  -57.0000 -150.0000 100
;
_diffrn_measurement_device 'four-circle diffractometer'
_diffrn_measurement_device_type 'SuperNova, Dual, Cu at zero, Atlas'
_diffrn_measurement_method '\w scans'
_diffrn_orient_matrix_UB_11 0.1693412000
_diffrn_orient_matrix_UB_12 -0.0653700000
_diffrn_orient_matrix_UB_13 -0.0032045000
_diffrn_orient_matrix_UB_21 0.0424868000
_diffrn_orient_matrix_UB_22 0.1037017000
_diffrn_orient_matrix_UB_23 0.0504268000
_diffrn_orient_matrix_UB_31 -0.0249853000
_diffrn_orient_matrix_UB_32 -0.0936466000
_diffrn_orient_matrix_UB_33 0.0661177000
_diffrn_radiation_monochromator mirror
_diffrn_radiation_probe x-ray
_diffrn_radiation_type CuK\a
_diffrn_radiation_wavelength 1.54184
_diffrn_reflns_av_R_equivalents 0.0228
_diffrn_reflns_av_unetI/netI 0.0328
_diffrn_reflns_Laue_measured_fraction_full 0.969
_diffrn_reflns_Laue_measured_fraction_max 0.986
_diffrn_reflns_limit_h_max 10
_diffrn_reflns_limit_h_min -10
_diffrn_reflns_limit_k_max 8
_diffrn_reflns_limit_k_min -12
_diffrn_reflns_limit_l_max 22
_diffrn_reflns_limit_l_min -22
_diffrn_reflns_number 9087
_diffrn_reflns_point_group_measured_fraction_full 0.969
_diffrn_reflns_point_group_measured_fraction_max 0.986
_diffrn_reflns_theta_full 67.684
_diffrn_reflns_theta_max 66.741
_diffrn_reflns_theta_min 4.427
_diffrn_source 'sealed X-ray tube'
_diffrn_source_type 'SuperNova (Cu) X-ray Source'
_exptl_absorpt_coefficient_mu 1.511
_exptl_absorpt_correction_T_max 0.921
_exptl_absorpt_correction_T_min 0.767
_exptl_absorpt_correction_type analytical
_exptl_absorpt_process_details
;
CrysAlisPro, Agilent Technologies,
Version 1.171.37.31 (release 14-01-2014 CrysAlis171 .NET)
(compiled Jan 14 2014,18:38:05)
Analytical numeric absorption correction using a multifaceted crystal
            model based on expressions derived by R.C. Clark & J.S. Reid.
(Clark, R. C. & Reid, J. S. (1995). Acta Cryst. A51, 887-897)
Empirical absorption correction using spherical harmonics,
 implemented in SCALE3 ABSPACK scaling algorithm.
;
_exptl_crystal_colour yellow
_exptl_crystal_colour_primary yellow
_exptl_crystal_density_diffrn 1.428
_exptl_crystal_description block
_exptl_crystal_F_000 740
_exptl_crystal_size_max 0.3294
_exptl_crystal_size_mid 0.1606
_exptl_crystal_size_min 0.0817
_refine_diff_density_max 0.988
_refine_diff_density_min -0.948
_refine_diff_density_rms 0.058
_refine_ls_extinction_method none
_refine_ls_goodness_of_fit_ref 1.065
_refine_ls_hydrogen_treatment constr
_refine_ls_matrix_type full
_refine_ls_number_parameters 468
_refine_ls_number_reflns 5740
_refine_ls_number_restraints 12
_refine_ls_restrained_S_all 1.068
_refine_ls_R_factor_all 0.0650
_refine_ls_R_factor_gt 0.0591
_refine_ls_shift/su_max 0.000
_refine_ls_shift/su_mean 0.000
_refine_ls_structure_factor_coef Fsqd
_refine_ls_weighting_details 'w=1/[\s^2^(Fo^2^)+(0.0849P)^2^+1.4743P] where P=(Fo^2^+2Fc^2^)/3'
_refine_ls_weighting_scheme calc
_refine_ls_wR_factor_gt 0.1590
_refine_ls_wR_factor_ref 0.1657
_reflns_Friedel_coverage 0.000
_reflns_number_gt 5067
_reflns_number_total 5740
_reflns_threshold_expression 'I > 2\s(I)'
_cod_data_source_file c6dt00414h2.cif
_cod_data_source_block R1_DMSO
_cod_depositor_comments 'Adding full bibliography for 7038560--7038573.cif.'
_cod_original_cell_volume 1638.69(10)
_cod_database_code 7038563
_shelxl_version_number 2014-3
_chemical_oxdiff_formula 'C28 H28 N6 O12 Na1 F1'
_shelx_space_group_comment
;
The symmetry employed for this shelxl refinement is uniquely defined
by the following loop, which should always be used as a source of
symmetry information in preference to the above space-group names.
They are only intended as comments.
;
_reflns_odcompleteness_completeness 98.58
_reflns_odcompleteness_iscentric 1
_reflns_odcompleteness_theta 66.97
_olex2_refinement_description
;
1. Fixed Uiso
 At 1.2 times of:
  All C(H) groups, All C(H,H) groups, All N(H) groups
 At 1.5 times of:
  All C(H,H,H) groups
2. Restrained distances
 O10A-C27A = O10A-C26A
 1.42 with sigma of 0.02
 C28A-C27A
 1.51 with sigma of 0.02
 O11A-C28A
 1.42 with sigma of 0.02
 C25B-O9B
 1.42 with sigma of 0.02
 C25A-O9B
 1.42 with sigma of 0.02
 O10B-C27B = O10B-C26B
 1.42 with sigma of 0.02
 C25B-C26B
 1.51 with sigma of 0.02
 C26A-C25A = C25B-C26B
 1.51 with sigma of 0.02
 C27B-C28B
 1.51 with sigma of 0.02
3. Uiso/Uaniso restraints and constraints
Uanis(O10A) = Uanis(O10B)
Uanis(C27B) = Uanis(C27A)
Uanis(O10B) = Uanis(O10A)
Uanis(C25B) = Uanis(C25A)
Uanis(C26A) = Uanis(C26B)
Uanis(C26B) = Uanis(C26A)
Uanis(C28B) = Uanis(C28A)
4. Others
 Fixed Sof: O10B(0.5) O11B(0.5) C25B(0.5) H25A(0.5) H25B(0.5) C26B(0.5)
 H26A(0.5) H26B(0.5) C27B(0.5) H27A(0.5) H27B(0.5) C28B(0.5) H28A(0.5)
 H28B(0.5) O10A(0.5) O11A(0.5) C25A(0.5) H40A(0.5) H40B(0.5) C26A(0.5)
 H41A(0.5) H41B(0.5) C27A(0.5) H43A(0.5) H43B(0.5) C28A(0.5) H44A(0.5) H44B(0.5)
5.a Secondary CH2 refined with riding coordinates:
 C21(H21A,H21B), C22(H22A,H22B), C23(H23A,H23B), C24(H24A,H24B), C25B(H25A,
 H25B), C26B(H26A,H26B), C27B(H27A,H27B), C28B(H28A,H28B), C25A(H40A,H40B),
 C26A(H41A,H41B), C27A(H43A,H43B), C28A(H44A,H44B)
5.b Aromatic/amide H refined with riding coordinates:
 N1(H1), N2(H2), N3(H3), N4(H4), C4(H4A), C5(H5), C7(H7), C8(H8), C10(H10),
 C11(H11), C13(H13), C14(H14), C17(H17), C20(H20)
5.c Idealised Me refined as rotating group:
 C29(H29A,H29B,H29C), C30(H30A,H30B,H30C)
;
_olex2_date_sample_data_collection 26.9.2014
_olex2_submission_special_instructions 'No special instructions were received'

loop_
_space_group_symop_operation_xyz
'x, y, z'
'-x, -y, -z'

loop_
_atom_site_label
_atom_site_type_symbol
_atom_site_fract_x
_atom_site_fract_y
_atom_site_fract_z
_atom_site_U_iso_or_equiv
_atom_site_adp_type
_atom_site_occupancy
_atom_site_site_symmetry_order
_atom_site_calc_flag
_atom_site_refinement_flags_posn
_atom_site_refinement_flags_occupancy
_atom_site_disorder_assembly
_atom_site_disorder_group
O1 O 0.26405(19) 1.33646(18) 0.32650(11) 0.0371(4) Uani 1 1 d . . . .
O2 O 0.7138(2) 0.79939(19) 0.28293(10) 0.0409(4) Uani 1 1 d . . . .
O3 O 0.1375(2) 1.9621(2) 0.14996(12) 0.0490(5) Uani 1 1 d . . . .
O4 O 0.3507(3) 1.9389(2) 0.08968(12) 0.0559(6) Uani 1 1 d . . . .
O5 O 1.1745(3) 0.5319(2) 0.01075(12) 0.0540(6) Uani 1 1 d . . . .
O6 O 1.1247(3) 0.6931(2) -0.07051(12) 0.0616(7) Uani 1 1 d . . . .
O7 O 0.2105(2) 0.9600(2) 0.52633(11) 0.0444(5) Uani 1 1 d . . . .
O8 O 0.1390(2) 0.9189(2) 0.66988(11) 0.0481(5) Uani 1 1 d . . . .
O9B O 0.1989(2) 0.6355(2) 0.70215(12) 0.0490(5) Uani 1 1 d D . . .
N1 N 0.4965(2) 1.2182(2) 0.35830(11) 0.0291(4) Uani 1 1 d . . . .
H1 H 0.5922 1.2217 0.3636 0.035 Uiso 1 1 calc R . . .
N2 N 0.4820(2) 1.4231(2) 0.29757(12) 0.0317(5) Uani 1 1 d . . . .
H2 H 0.5795 1.4097 0.3036 0.038 Uiso 1 1 calc R . . .
N3 N 0.5490(2) 0.9981(2) 0.27385(12) 0.0354(5) Uani 1 1 d . . . .
H3 H 0.5221 1.0695 0.2466 0.042 Uiso 1 1 calc R . . .
N4 N 0.7075(3) 0.9379(2) 0.17949(12) 0.0357(5) Uani 1 1 d . . . .
H4 H 0.6715 1.0173 0.1625 0.043 Uiso 1 1 calc R . . .
N5 N 0.2653(3) 1.8999(2) 0.13658(13) 0.0407(5) Uani 1 1 d . . . .
N6 N 1.1061(3) 0.6430(2) -0.01035(13) 0.0399(5) Uani 1 1 d . . . .
C1 C 0.4030(3) 1.3267(2) 0.32808(12) 0.0271(5) Uani 1 1 d . . . .
C2 C 0.6617(3) 0.9031(3) 0.24900(14) 0.0340(5) Uani 1 1 d . . . .
C3 C 0.4204(3) 1.5395(2) 0.25819(13) 0.0288(5) Uani 1 1 d . . . .
C4 C 0.2703(3) 1.6059(3) 0.26717(15) 0.0357(6) Uani 1 1 d . . . .
H4A H 0.2044 1.5702 0.2996 0.043 Uiso 1 1 calc R . . .
C5 C 0.2205(3) 1.7247(3) 0.22773(15) 0.0377(6) Uani 1 1 d . . . .
H5 H 0.1220 1.7705 0.2345 0.045 Uiso 1 1 calc R . . .
C6 C 0.3180(3) 1.7750(2) 0.17823(14) 0.0335(5) Uani 1 1 d . . . .
C7 C 0.4662(3) 1.7100(3) 0.16768(14) 0.0342(5) Uani 1 1 d . . . .
H7 H 0.5301 1.7447 0.1339 0.041 Uiso 1 1 calc R . . .
C8 C 0.5169(3) 1.5939(3) 0.20786(14) 0.0326(5) Uani 1 1 d . . . .
H8 H 0.6166 1.5505 0.2017 0.039 Uiso 1 1 calc R . . .
C9 C 0.8044(3) 0.8593(3) 0.13452(14) 0.0320(5) Uani 1 1 d . . . .
C10 C 0.8721(3) 0.7271(3) 0.15299(15) 0.0380(6) Uani 1 1 d . . . .
H10 H 0.8509 0.6868 0.1976 0.046 Uiso 1 1 calc R . . .
C11 C 0.9697(3) 0.6568(3) 0.10532(15) 0.0391(6) Uani 1 1 d . . . .
H11 H 1.0160 0.5696 0.1179 0.047 Uiso 1 1 calc R . . .
C12 C 0.9989(3) 0.7167(3) 0.03842(14) 0.0333(5) Uani 1 1 d . . . .
C13 C 0.9288(3) 0.8448(3) 0.01756(14) 0.0341(5) Uani 1 1 d . . . .
H13 H 0.9467 0.8826 -0.0281 0.041 Uiso 1 1 calc R . . .
C14 C 0.8322(3) 0.9157(3) 0.06543(14) 0.0343(5) Uani 1 1 d . . . .
H14 H 0.7846 1.0020 0.0519 0.041 Uiso 1 1 calc R . . .
C15 C 0.4391(3) 1.0993(2) 0.38131(13) 0.0277(5) Uani 1 1 d . . . .
C16 C 0.4737(3) 0.9875(3) 0.34092(14) 0.0332(5) Uani 1 1 d . . . .
C17 C 0.4241(3) 0.8678(3) 0.36586(18) 0.0441(7) Uani 1 1 d . . . .
H17 H 0.4492 0.7913 0.3401 0.053 Uiso 1 1 calc R . . .
C18 C 0.3391(3) 0.8633(3) 0.42793(19) 0.0465(7) Uani 1 1 d . . . .
C19 C 0.2993(3) 0.9772(3) 0.46693(14) 0.0358(6) Uani 1 1 d . . . .
C20 C 0.3511(3) 1.0943(2) 0.44391(13) 0.0297(5) Uani 1 1 d . . . .
H20 H 0.3270 1.1701 0.4703 0.036 Uiso 1 1 calc R . . .
C21 C 0.1643(3) 1.0711(3) 0.56894(15) 0.0433(7) Uani 1 1 d . . . .
H21A H 0.1113 1.1462 0.5395 0.052 Uiso 1 1 calc R . . .
H21B H 0.2526 1.0985 0.5907 0.052 Uiso 1 1 calc R . . .
C22 C 0.0596(3) 1.0261(4) 0.62607(16) 0.0491(7) Uani 1 1 d . . . .
H22A H 0.0213 1.1000 0.6556 0.059 Uiso 1 1 calc R . . .
H22B H -0.0272 0.9975 0.6036 0.059 Uiso 1 1 calc R . . .
C23 C 0.0337(3) 0.8530(3) 0.71189(17) 0.0483(7) Uani 1 1 d . . . .
H23A H -0.0434 0.8283 0.6808 0.058 Uiso 1 1 calc R . . .
H23B H -0.0174 0.9124 0.7469 0.058 Uiso 1 1 calc R . . .
C24 C 0.1207(4) 0.7313(4) 0.74951(17) 0.0529(8) Uani 1 1 d . . . .
H24A H 0.1954 0.7585 0.7810 0.063 Uiso 1 1 calc R . . .
H24B H 0.0504 0.6881 0.7797 0.063 Uiso 1 1 calc R . . .
O10B O 0.290(2) 0.517(4) 0.5665(9) 0.0690(17) Uani 0.5 1 d D P A 2
O11B O 0.2705(6) 0.7501(5) 0.4380(4) 0.0424(13) Uani 0.5 1 d . P A 2
C25B C 0.114(3) 0.565(2) 0.6581(8) 0.0641(16) Uani 0.5 1 d D P A 2
H25A H 0.0056 0.5924 0.6675 0.077 Uiso 0.5 1 calc R P A 2
H25B H 0.1391 0.4702 0.6709 0.077 Uiso 0.5 1 calc R P A 2
C26B C 0.1448(9) 0.5902(7) 0.5788(4) 0.0578(12) Uani 0.5 1 d D P A 2
H26A H 0.0682 0.5596 0.5498 0.069 Uiso 0.5 1 calc R P A 2
H26B H 0.1442 0.6848 0.5669 0.069 Uiso 0.5 1 calc R P A 2
C27B C 0.3128(10) 0.5193(8) 0.4907(4) 0.0667(15) Uani 0.5 1 d D P A 2
H27A H 0.2158 0.5213 0.4666 0.080 Uiso 0.5 1 calc R P A 2
H27B H 0.3809 0.4392 0.4780 0.080 Uiso 0.5 1 calc R P A 2
C28B C 0.383(2) 0.6435(14) 0.4660(6) 0.087(3) Uani 0.5 1 d D P A 2
H28A H 0.4334 0.6735 0.5066 0.104 Uiso 0.5 1 calc R P A 2
H28B H 0.4592 0.6199 0.4291 0.104 Uiso 0.5 1 calc R P A 2
S1 S 0.45098(7) 1.31240(6) 0.11818(3) 0.03589(19) Uani 1 1 d . . . .
O12 O 0.5551(2) 1.2057(2) 0.16115(11) 0.0431(5) Uani 1 1 d . . . .
C29 C 0.2623(3) 1.2843(3) 0.14064(15) 0.0419(6) Uani 1 1 d . . . .
H29A H 0.2539 1.1926 0.1340 0.063 Uiso 1 1 calc GR . . .
H29B H 0.1902 1.3418 0.1099 0.063 Uiso 1 1 calc GR . . .
H29C H 0.2408 1.3036 0.1901 0.063 Uiso 1 1 calc GR . . .
C30 C 0.4580(4) 1.2610(3) 0.02817(15) 0.0469(7) Uani 1 1 d . . . .
H30A H 0.5580 1.2647 0.0082 0.070 Uiso 1 1 calc GR . . .
H30B H 0.3828 1.3196 -0.0005 0.070 Uiso 1 1 calc GR . . .
H30C H 0.4369 1.1710 0.0281 0.070 Uiso 1 1 calc GR . . .
O10A O 0.278(2) 0.531(4) 0.5618(9) 0.0690(17) Uani 0.5 1 d D P A 1
O11A O 0.2948(10) 0.7548(9) 0.4700(4) 0.069(2) Uani 0.5 1 d D P A 1
C25A C 0.096(2) 0.568(2) 0.6655(9) 0.0641(16) Uani 0.5 1 d D P A 1
H40A H 0.0236 0.6313 0.6371 0.077 Uiso 0.5 1 calc R P A 1
H40B H 0.0399 0.5180 0.6998 0.077 Uiso 0.5 1 calc R P A 1
C26A C 0.1951(9) 0.4726(7) 0.6165(4) 0.0578(12) Uani 0.5 1 d D P A 1
H41A H 0.2669 0.4117 0.6466 0.069 Uiso 0.5 1 calc R P A 1
H41B H 0.1291 0.4194 0.5939 0.069 Uiso 0.5 1 calc R P A 1
C27A C 0.2122(10) 0.5556(8) 0.4921(4) 0.0667(15) Uani 0.5 1 d D P A 1
H43A H 0.1117 0.6097 0.4947 0.080 Uiso 0.5 1 calc R P A 1
H43B H 0.2022 0.4720 0.4712 0.080 Uiso 0.5 1 calc R P A 1
C28A C 0.3256(18) 0.6334(13) 0.4451(6) 0.087(3) Uani 0.5 1 d D P A 1
H44A H 0.4317 0.5938 0.4534 0.104 Uiso 0.5 1 calc R P A 1
H44B H 0.3034 0.6350 0.3939 0.104 Uiso 0.5 1 calc R P A 1

loop_
_atom_site_aniso_label
_atom_site_aniso_U_11
_atom_site_aniso_U_22
_atom_site_aniso_U_33
_atom_site_aniso_U_23
_atom_site_aniso_U_13
_atom_site_aniso_U_12
O1 0.0192(8) 0.0376(10) 0.0531(11) 0.0066(8) -0.0011(7) -0.0035(7)
O2 0.0443(11) 0.0394(10) 0.0370(10) -0.0060(8) 0.0015(8) 0.0005(8)
O3 0.0451(12) 0.0383(11) 0.0594(13) 0.0025(9) -0.0071(10) 0.0043(9)
O4 0.0720(15) 0.0450(12) 0.0447(12) 0.0085(9) 0.0129(11) 0.0038(10)
O5 0.0517(12) 0.0489(12) 0.0524(12) 0.0022(10) 0.0138(10) 0.0165(10)
O6 0.0711(16) 0.0615(14) 0.0429(12) 0.0052(10) 0.0211(11) 0.0130(12)
O7 0.0400(10) 0.0521(12) 0.0412(11) 0.0032(9) 0.0093(8) -0.0108(9)
O8 0.0354(10) 0.0754(15) 0.0357(10) 0.0084(10) 0.0040(8) -0.0203(10)
O9B 0.0227(9) 0.0677(14) 0.0560(12) -0.0065(10) 0.0050(8) -0.0045(9)
N1 0.0191(9) 0.0312(10) 0.0367(11) -0.0007(8) -0.0013(8) -0.0030(8)
N2 0.0190(9) 0.0335(11) 0.0423(12) 0.0015(9) 0.0001(8) -0.0043(8)
N3 0.0318(11) 0.0378(12) 0.0362(11) -0.0087(9) 0.0026(9) -0.0018(9)
N4 0.0341(11) 0.0343(11) 0.0372(12) -0.0066(9) 0.0022(9) 0.0004(9)
N5 0.0507(14) 0.0327(11) 0.0379(12) -0.0036(9) -0.0057(10) -0.0028(10)
N6 0.0344(12) 0.0439(13) 0.0395(13) -0.0035(10) 0.0054(9) -0.0004(10)
C1 0.0234(11) 0.0305(12) 0.0274(11) -0.0044(9) 0.0017(9) -0.0037(9)
C2 0.0286(12) 0.0397(14) 0.0353(13) -0.0118(11) 0.0009(10) -0.0064(10)
C3 0.0267(11) 0.0274(11) 0.0328(12) -0.0053(9) -0.0010(9) -0.0045(9)
C4 0.0268(12) 0.0327(13) 0.0470(15) -0.0011(11) 0.0040(11) -0.0036(10)
C5 0.0306(13) 0.0349(13) 0.0462(15) -0.0030(11) -0.0023(11) -0.0003(10)
C6 0.0377(14) 0.0291(12) 0.0338(13) -0.0044(10) -0.0042(10) -0.0040(10)
C7 0.0380(14) 0.0328(13) 0.0331(13) -0.0038(10) 0.0026(10) -0.0091(10)
C8 0.0261(12) 0.0339(13) 0.0384(13) -0.0044(10) 0.0027(10) -0.0056(10)
C9 0.0248(11) 0.0354(13) 0.0364(13) -0.0069(10) 0.0002(10) -0.0045(10)
C10 0.0353(13) 0.0368(14) 0.0406(14) -0.0005(11) 0.0081(11) -0.0029(11)
C11 0.0359(14) 0.0342(13) 0.0439(15) 0.0008(11) 0.0059(11) 0.0024(11)
C12 0.0272(12) 0.0366(13) 0.0355(13) -0.0051(10) 0.0023(10) -0.0023(10)
C13 0.0322(13) 0.0374(13) 0.0327(13) -0.0018(10) -0.0011(10) -0.0060(10)
C14 0.0324(13) 0.0316(13) 0.0382(14) -0.0034(10) -0.0040(10) -0.0017(10)
C15 0.0210(11) 0.0307(12) 0.0304(12) -0.0009(9) -0.0047(9) -0.0015(9)
C16 0.0252(12) 0.0372(13) 0.0379(13) -0.0075(10) -0.0001(10) -0.0050(10)
C17 0.0357(14) 0.0352(14) 0.0642(19) -0.0147(13) 0.0086(13) -0.0103(11)
C18 0.0355(14) 0.0350(14) 0.071(2) -0.0025(13) 0.0093(14) -0.0118(11)
C19 0.0253(12) 0.0447(15) 0.0367(14) 0.0033(11) -0.0007(10) -0.0058(10)
C20 0.0247(11) 0.0333(12) 0.0299(12) -0.0017(9) -0.0038(9) -0.0005(9)
C21 0.0363(14) 0.0582(18) 0.0338(14) 0.0024(12) -0.0013(11) -0.0046(13)
C22 0.0324(14) 0.076(2) 0.0380(15) 0.0010(14) 0.0006(12) -0.0088(14)
C23 0.0359(15) 0.066(2) 0.0441(16) -0.0054(14) 0.0171(12) -0.0126(13)
C24 0.0410(16) 0.077(2) 0.0402(16) 0.0029(15) 0.0147(13) -0.0120(15)
O10B 0.076(3) 0.069(6) 0.059(2) 0.012(2) 0.0132(19) -0.010(3)
O11B 0.034(2) 0.026(2) 0.070(4) -0.004(3) 0.005(3) -0.0150(17)
C25B 0.024(4) 0.089(3) 0.084(3) -0.024(3) 0.010(3) -0.017(3)
C26B 0.064(3) 0.054(3) 0.056(3) 0.004(2) -0.004(2) -0.013(2)
C27B 0.072(4) 0.058(3) 0.067(3) 0.020(3) 0.011(4) -0.012(3)
C28B 0.156(12) 0.060(4) 0.057(6) -0.002(4) 0.002(5) -0.056(5)
S1 0.0382(4) 0.0329(3) 0.0359(3) -0.0061(2) 0.0022(3) -0.0023(3)
O12 0.0372(10) 0.0486(11) 0.0403(10) -0.0013(8) -0.0022(8) 0.0031(8)
C29 0.0318(13) 0.0525(16) 0.0385(14) -0.0017(12) 0.0022(11) 0.0008(12)
C30 0.0451(16) 0.0572(18) 0.0341(14) -0.0049(12) 0.0056(12) 0.0056(13)
O10A 0.076(3) 0.069(6) 0.059(2) 0.012(2) 0.0132(19) -0.010(3)
O11A 0.092(5) 0.072(4) 0.055(4) -0.001(4) -0.004(4) -0.049(4)
C25A 0.024(4) 0.089(3) 0.084(3) -0.024(3) 0.010(3) -0.017(3)
C26A 0.064(3) 0.054(3) 0.056(3) 0.004(2) -0.004(2) -0.013(2)
C27A 0.072(4) 0.058(3) 0.067(3) 0.020(3) 0.011(4) -0.012(3)
C28A 0.156(12) 0.060(4) 0.057(6) -0.002(4) 0.002(5) -0.056(5)

loop_
_atom_type_symbol
_atom_type_description
_atom_type_scat_dispersion_real
_atom_type_scat_dispersion_imag
_atom_type_scat_source
C C 0.0181 0.0091 'International Tables Vol C Tables 4.2.6.8 and 6.1.1.4'
H H 0.0000 0.0000 'International Tables Vol C Tables 4.2.6.8 and 6.1.1.4'
N N 0.0311 0.0180 'International Tables Vol C Tables 4.2.6.8 and 6.1.1.4'
O O 0.0492 0.0322 'International Tables Vol C Tables 4.2.6.8 and 6.1.1.4'
S S 0.3331 0.5567 'International Tables Vol C Tables 4.2.6.8 and 6.1.1.4'

loop_
_exptl_crystal_face_index_h
_exptl_crystal_face_index_k
_exptl_crystal_face_index_l
_exptl_crystal_face_perp_dist
_exptl_oxdiff_crystal_face_indexfrac_h
_exptl_oxdiff_crystal_face_indexfrac_k
_exptl_oxdiff_crystal_face_indexfrac_l
_exptl_oxdiff_crystal_face_x
_exptl_oxdiff_crystal_face_y
_exptl_oxdiff_crystal_face_z
-1 -1 12 0.0860 -1.0000 -1.0000 12.0000 -0.1424 0.4589 0.9120
1 1 -12 0.0821 1.0000 1.0000 -12.0000 0.1424 -0.4589 -0.9120
0 6 1 0.1524 0.0000 6.0000 1.0000 -0.3954 0.6726 -0.4958
-6 -1 -1 0.0334 -6.0000 -1.0000 -1.0000 -0.9475 -0.4090 0.1774
6 1 1 0.0482 6.0000 1.0000 1.0000 0.9475 0.4090 -0.1774
1 0 -12 0.0751 1.0000 -0.0000 -12.0000 0.2078 -0.5626 -0.8184
-1 0 12 0.0761 -1.0000 0.0000 12.0000 -0.2078 0.5626 0.8184
4 -1 -7 0.0858 4.0000 -1.0000 -7.0000 0.7652 -0.2867 -0.4691
4 -4 -3 0.1115 4.0000 -4.0000 -3.0000 0.9485 -0.3961 0.0763
4 5 2 0.1181 4.0000 5.0000 2.0000 0.3441 0.7893 -0.4359
0 -6 -3 0.1540 -0.0000 -6.0000 -3.0000 0.4018 -0.7735 0.3635

loop_
_geom_angle_atom_site_label_1
_geom_angle_atom_site_label_2
_geom_angle_atom_site_label_3
_geom_angle
C19 O7 C21 118.3(2)
C22 O8 C23 110.4(2)
C25B O9B C24 119.9(10)
C25A O9B C24 112.4(9)
C1 N1 C15 121.29(19)
C1 N2 C3 126.8(2)
C2 N3 C16 124.7(2)
C9 N4 C2 127.4(2)
O3 N5 C6 118.5(2)
O4 N5 O3 123.0(2)
O4 N5 C6 118.5(2)
O5 N6 C12 118.7(2)
O6 N6 O5 122.6(2)
O6 N6 C12 118.7(2)
O1 C1 N1 123.6(2)
O1 C1 N2 123.3(2)
N1 C1 N2 113.1(2)
O2 C2 N3 124.4(2)
O2 C2 N4 124.0(2)
N3 C2 N4 111.6(2)
N2 C3 C4 123.8(2)
N2 C3 C8 117.1(2)
C4 C3 C8 119.1(2)
C5 C4 C3 119.9(2)
C6 C5 C4 119.6(2)
C5 C6 N5 119.5(2)
C5 C6 C7 121.6(2)
C7 C6 N5 118.9(2)
C8 C7 C6 119.0(2)
C7 C8 C3 120.9(2)
N4 C9 C10 124.0(2)
N4 C9 C14 117.2(2)
C10 C9 C14 118.8(2)
C11 C10 C9 120.2(2)
C10 C11 C12 119.7(2)
C11 C12 N6 119.1(2)
C13 C12 N6 119.5(2)
C13 C12 C11 121.4(2)
C14 C13 C12 118.9(2)
C13 C14 C9 120.9(2)
C16 C15 N1 118.9(2)
C16 C15 C20 120.4(2)
C20 C15 N1 120.6(2)
C15 C16 N3 119.7(2)
C15 C16 C17 118.9(2)
C17 C16 N3 121.3(2)
C18 C17 C16 120.3(3)
C17 C18 C19 120.7(3)
C17 C18 O11B 114.2(4)
C17 C18 O11A 131.7(4)
C19 C18 O11A 107.1(4)
O11B C18 C19 123.6(3)
O7 C19 C18 114.7(2)
O7 C19 C20 125.9(3)
C20 C19 C18 119.4(2)
C19 C20 C15 120.2(2)
O7 C21 C22 106.4(3)
O8 C22 C21 110.0(2)
O8 C23 C24 108.3(2)
O9B C24 C23 114.5(3)
C26B O10B C27B 106.9(13)
C18 O11B C28B 108.0(6)
O9B C25B C26B 112.6(12)
O10B C26B C25B 105.2(12)
O10B C27B C28B 109.5(17)
O11B C28B C27B 112.3(11)
O12 S1 C29 105.34(13)
O12 S1 C30 105.98(13)
C30 S1 C29 98.42(15)
C26A O10A C27A 118(2)
C28A O11A C18 118.4(8)
O9B C25A C26A 106.2(13)
O10A C26A C25A 117.0(16)
O10A C27A C28A 105.9(13)
O11A C28A C27A 101.5(10)

loop_
_geom_bond_atom_site_label_1
_geom_bond_atom_site_label_2
_geom_bond_distance
O1 C1 1.218(3)
O2 C2 1.219(3)
O3 N5 1.234(3)
O4 N5 1.233(3)
O5 N6 1.234(3)
O6 N6 1.218(3)
O7 C19 1.364(3)
O7 C21 1.418(4)
O8 C22 1.414(4)
O8 C23 1.427(3)
O9B C24 1.437(4)
O9B C25B 1.412(15)
O9B C25A 1.425(15)
N1 C1 1.362(3)
N1 C15 1.422(3)
N2 C1 1.380(3)
N2 C3 1.387(3)
N3 C2 1.367(3)
N3 C16 1.410(3)
N4 C2 1.388(3)
N4 C9 1.381(3)
N5 C6 1.456(3)
N6 C12 1.452(3)
C3 C4 1.403(3)
C3 C8 1.404(3)
C4 C5 1.382(4)
C5 C6 1.382(4)
C6 C7 1.387(4)
C7 C8 1.370(4)
C9 C10 1.402(4)
C9 C14 1.406(4)
C10 C11 1.377(4)
C11 C12 1.388(4)
C12 C13 1.382(4)
C13 C14 1.377(4)
C15 C16 1.387(4)
C15 C20 1.392(3)
C16 C17 1.405(4)
C17 C18 1.370(4)
C18 C19 1.394(4)
C18 O11B 1.382(6)
C18 O11A 1.413(8)
C19 C20 1.382(4)
C21 C22 1.497(4)
C23 C24 1.486(5)
O10B C26B 1.40(2)
O10B C27B 1.417(15)
O11B C28B 1.423(18)
C25B C26B 1.507(13)
C27B C28B 1.532(12)
S1 O12 1.500(2)
S1 C29 1.778(3)
S1 C30 1.776(3)
O10A C26A 1.40(2)
O10A C27A 1.417(17)
O11A C28A 1.327(14)
C25A C26A 1.528(18)
C27A C28A 1.592(12)

loop_
_geom_torsion_atom_site_label_1
_geom_torsion_atom_site_label_2
_geom_torsion_atom_site_label_3
_geom_torsion_atom_site_label_4
_geom_torsion
O3 N5 C6 C5 4.5(4)
O3 N5 C6 C7 -174.8(2)
O4 N5 C6 C5 -175.7(3)
O4 N5 C6 C7 5.0(4)
O5 N6 C12 C11 -3.9(4)
O5 N6 C12 C13 175.8(3)
O6 N6 C12 C11 176.0(3)
O6 N6 C12 C13 -4.4(4)
O7 C19 C20 C15 -178.8(2)
O7 C21 C22 O8 61.6(3)
O8 C23 C24 O9B -60.7(4)
O9B C25B C26B O10B 74(2)
O9B C25A C26A O10A -62.8(19)
N1 C15 C16 N3 -7.5(3)
N1 C15 C16 C17 176.5(2)
N1 C15 C20 C19 -178.2(2)
N2 C3 C4 C5 177.2(2)
N2 C3 C8 C7 -178.8(2)
N3 C16 C17 C18 -174.0(3)
N4 C9 C10 C11 -178.7(3)
N4 C9 C14 C13 179.2(2)
N5 C6 C7 C8 178.7(2)
N6 C12 C13 C14 -177.4(2)
C1 N1 C15 C16 106.7(3)
C1 N1 C15 C20 -74.1(3)
C1 N2 C3 C4 27.6(4)
C1 N2 C3 C8 -153.9(2)
C2 N3 C16 C15 140.4(3)
C2 N3 C16 C17 -43.7(4)
C2 N4 C9 C10 0.7(4)
C2 N4 C9 C14 178.9(2)
C3 N2 C1 O1 -3.6(4)
C3 N2 C1 N1 174.7(2)
C3 C4 C5 C6 1.8(4)
C4 C3 C8 C7 -0.2(4)
C4 C5 C6 N5 179.8(2)
C4 C5 C6 C7 -0.9(4)
C5 C6 C7 C8 -0.6(4)
C6 C7 C8 C3 1.1(4)
C8 C3 C4 C5 -1.3(4)
C9 N4 C2 O2 7.2(4)
C9 N4 C2 N3 -171.5(2)
C9 C10 C11 C12 -1.1(4)
C10 C9 C14 C13 -2.6(4)
C10 C11 C12 N6 178.0(3)
C10 C11 C12 C13 -1.7(4)
C11 C12 C13 C14 2.3(4)
C12 C13 C14 C9 -0.1(4)
C14 C9 C10 C11 3.1(4)
C15 N1 C1 O1 9.2(4)
C15 N1 C1 N2 -169.2(2)
C15 C16 C17 C18 1.9(4)
C16 N3 C2 O2 -2.3(4)
C16 N3 C2 N4 176.4(2)
C16 C15 C20 C19 1.0(4)
C16 C17 C18 C19 0.5(5)
C16 C17 C18 O11B 166.8(4)
C16 C17 C18 O11A -169.3(5)
C17 C18 C19 O7 178.0(3)
C17 C18 C19 C20 -2.3(4)
C17 C18 O11B C28B 80.1(8)
C17 C18 O11A C28A -6.9(12)
C18 C19 C20 C15 1.5(4)
C18 O11B C28B C27B 170.8(7)
C18 O11A C28A C27A -161.8(7)
C19 O7 C21 C22 175.7(2)
C19 C18 O11B C28B -114.1(7)
C19 C18 O11A C28A -177.8(9)
C20 C15 C16 N3 173.3(2)
C20 C15 C16 C17 -2.7(4)
C21 O7 C19 C18 -179.7(2)
C21 O7 C19 C20 0.6(4)
C22 O8 C23 C24 172.8(3)
C23 O8 C22 C21 -165.1(3)
C24 O9B C25B C26B 119.9(13)
C24 O9B C25A C26A 178.8(9)
O10B C27B C28B O11B -98.5(12)
O11B C18 C19 O7 13.1(5)
O11B C18 C19 C20 -167.2(4)
O11B C18 O11A C28A 49.3(11)
C25B O9B C24 C23 -67.7(11)
C25B O9B C25A C26A 23(13)
C26B O10B C27B C28B 88(2)
C27B O10B C26B C25B 170.5(19)
O10A C27A C28A O11A -75.4(17)
O11A C18 C19 O7 -9.9(5)
O11A C18 C19 C20 169.8(4)
O11A C18 O11B C28B -57.0(12)
C25A O9B C24 C23 -71.7(11)
C25A O9B C25B C26B 146(16)
C26A O10A C27A C28A 175(2)
C27A O10A C26A C25A -95(3)
